data_4038618
loop_
_publ_author_name
'Wang, Xiao-Tao'
'Han, Wei-Bo'
'Chen, Hui-Jun'
'Zha, Qinghong'
'Wu, Yikang'

_publ_section_title
;
 Regio- and Stereoselective Addition of HO/OOH to Allylic Alcohols
;
_journal_name_full 'The Journal of Organic Chemistry'
_journal_paper_doi 10.1021/acs.joc.0c01280
_journal_year 2020
_chemical_formula_sum 'C13 H19 O4.5'
_chemical_formula_weight 247.28
_space_group_crystal_system monoclinic
_space_group_IT_number 15
_space_group_name_Hall '-C 2yc'
_space_group_name_H-M_alt 'C 1 2/c 1'
_atom_sites_solution_hydrogens mixed
_audit_creation_method SHELXL-2013
_cell_angle_alpha 90
_cell_angle_beta 93.3810(10)
_cell_angle_gamma 90
_cell_formula_units_Z 8
_cell_length_a 28.3527(7)
_cell_length_b 6.06760(10)
_cell_length_c 14.7772(4)
_cell_measurement_reflns_used 9986
_cell_measurement_temperature 296(2)
_cell_measurement_theta_max 54.968
_cell_measurement_theta_min 5.757
_cell_volume 2537.74(10)
_computing_cell_refinement 'Bruker SAINT'
_computing_data_collection 'Bruker APEX2'
_computing_data_reduction 'Bruker SAINT'
_computing_molecular_graphics 'Bruker SHELXTL'
_computing_publication_material 'Bruker SHELXTL'
_computing_structure_refinement 'SHELXL-2013 (Sheldrick, 2013)'
_computing_structure_solution 'SHELXS-97 (Sheldrick 2008)'
_diffrn_ambient_temperature 296(2)
_diffrn_measured_fraction_theta_full 0.991
_diffrn_measured_fraction_theta_max 0.992
_diffrn_measurement_device_type 'Bruker APEX-II CCD'
_diffrn_measurement_method '\f and \w scans'
_diffrn_radiation_type MoK\a
_diffrn_radiation_wavelength 0.71073
_diffrn_reflns_av_R_equivalents 0.0685
_diffrn_reflns_av_unetI/netI 0.0297
_diffrn_reflns_Laue_measured_fraction_full 0.991
_diffrn_reflns_Laue_measured_fraction_max 0.992
_diffrn_reflns_limit_h_max 34
_diffrn_reflns_limit_h_min -34
_diffrn_reflns_limit_k_max 7
_diffrn_reflns_limit_k_min -7
_diffrn_reflns_limit_l_max 18
_diffrn_reflns_limit_l_min -18
_diffrn_reflns_number 28251
_diffrn_reflns_point_group_measured_fraction_full 0.991
_diffrn_reflns_point_group_measured_fraction_max 0.992
_diffrn_reflns_theta_full 25.242
_diffrn_reflns_theta_max 25.990
_diffrn_reflns_theta_min 2.879
_exptl_absorpt_coefficient_mu 0.097
_exptl_absorpt_correction_T_max 0.7456
_exptl_absorpt_correction_T_min 0.5783
_exptl_absorpt_correction_type multi-scan
_exptl_absorpt_process_details sadabs
_exptl_crystal_colour colorless
_exptl_crystal_density_diffrn 1.294
_exptl_crystal_description prismatic
_exptl_crystal_F_000 1064
_exptl_crystal_size_max 0.200
_exptl_crystal_size_mid 0.170
_exptl_crystal_size_min 0.110
_refine_diff_density_max 0.259
_refine_diff_density_min -0.172
_refine_diff_density_rms 0.038
_refine_ls_extinction_expression Fc^*^=kFc[1+0.001xFc^2^\l^3^/sin(2\q)]^-1/4^
_refine_ls_extinction_method SHELXL
_refine_ls_goodness_of_fit_ref 1.053
_refine_ls_hydrogen_treatment mixed
_refine_ls_matrix_type full
_refine_ls_number_parameters 179
_refine_ls_number_reflns 2478
_refine_ls_number_restraints 2
_refine_ls_restrained_S_all 1.053
_refine_ls_R_factor_all 0.0460
_refine_ls_R_factor_gt 0.0414
_refine_ls_shift/su_max 0.001
_refine_ls_shift/su_mean 0.000
_refine_ls_structure_factor_coef Fsqd
_refine_ls_weighting_details 'w=1/[\s^2^(Fo^2^)+(0.0556P)^2^+1.5096P] where P=(Fo^2^+2Fc^2^)/3'
_refine_ls_weighting_scheme calc
_refine_ls_wR_factor_gt 0.1124
_refine_ls_wR_factor_ref 0.1173
_reflns_Friedel_coverage 0.000
_reflns_number_gt 2185
_reflns_number_total 2478
_reflns_threshold_expression 'I > 2\s(I)'
_cod_data_source_file jo0c01280_si_002.cif
_cod_data_source_block mo_d8v18625_0m
_cod_original_sg_symbol_H-M 'C 2/c'
_cod_original_formula_sum 'C13 H19 O4.50'
_cod_database_code 4038618
_shelx_space_group_comment
; 
The symmetry employed for this shelxl refinement is uniquely defined 
by the following loop, which should always be used as a source of 
symmetry information in preference to the above space-group names. 
They are only intended as comments. 
;
_shelx_estimated_absorpt_t_min 0.981
_shelx_estimated_absorpt_t_max 0.989
_shelxl_version_number 2013-4

loop_
_space_group_symop_operation_xyz
'x, y, z'
'-x, y, -z+1/2'
'x+1/2, y+1/2, z'
'-x+1/2, y+1/2, -z+1/2'
'-x, -y, -z'
'x, -y, z-1/2'
'-x+1/2, -y+1/2, -z'
'x+1/2, -y+1/2, z-1/2'

loop_
_atom_site_label
_atom_site_type_symbol
_atom_site_fract_x
_atom_site_fract_y
_atom_site_fract_z
_atom_site_U_iso_or_equiv
_atom_site_adp_type
_atom_site_occupancy
_atom_site_site_symmetry_order
_atom_site_calc_flag
_atom_site_refinement_flags_posn
_atom_site_refinement_flags_adp
_atom_site_refinement_flags_occupancy
_atom_site_disorder_assembly
_atom_site_disorder_group
O1 O 0.54509(3) 0.60114(16) 0.38275(7) 0.0369(3) Uani 1 1 d D . . . .
O2 O 0.49832(4) 0.2538(2) 0.46464(8) 0.0500(3) Uani 1 1 d D . . . .
O3 O 0.60141(3) 0.13906(15) 0.27196(6) 0.0367(3) Uani 1 1 d . . . . .
O4 O 0.56702(4) 0.12211(19) 0.19403(7) 0.0460(3) Uani 1 1 d . . . . .
C1 C 0.55005(4) 0.3794(2) 0.35158(8) 0.0298(3) Uani 1 1 d . . . . .
H1A H 0.5256 0.3523 0.3032 0.036 Uiso 1 1 calc R U . . .
C2 C 0.54341(5) 0.2148(2) 0.42723(9) 0.0380(4) Uani 1 1 d . . . . .
H2A H 0.5435 0.0657 0.4018 0.046 Uiso 1 1 calc R U . . .
C3 C 0.58199(6) 0.2316(3) 0.50142(10) 0.0489(4) Uani 1 1 d . . . . .
H3A H 0.5768 0.1234 0.5481 0.059 Uiso 1 1 calc R U . . .
H3B H 0.5815 0.3768 0.5288 0.059 Uiso 1 1 calc R U . . .
C4 C 0.62974(6) 0.1914(3) 0.46219(11) 0.0532(4) Uani 1 1 d . . . . .
H4A H 0.6309 0.0421 0.4389 0.064 Uiso 1 1 calc R U . . .
H4B H 0.6546 0.2068 0.5097 0.064 Uiso 1 1 calc R U . . .
C5 C 0.63815(5) 0.3540(3) 0.38613(10) 0.0418(4) Uani 1 1 d . . . . .
H5A H 0.6677 0.3170 0.3598 0.050 Uiso 1 1 calc R U . . .
H5B H 0.6414 0.5008 0.4117 0.050 Uiso 1 1 calc R U . . .
C6 C 0.59877(4) 0.3562(2) 0.31128(8) 0.0289(3) Uani 1 1 d . . . . .
C7 C 0.60584(4) 0.5357(2) 0.24031(9) 0.0331(3) Uani 1 1 d . . . . .
H7A H 0.5806 0.5232 0.1933 0.040 Uiso 1 1 calc R U . . .
H7B H 0.6026 0.6782 0.2691 0.040 Uiso 1 1 calc R U . . .
C8 C 0.65258(5) 0.5308(2) 0.19583(9) 0.0358(3) Uani 1 1 d . . . . .
C9 C 0.68460(6) 0.7010(3) 0.21163(12) 0.0494(4) Uani 1 1 d . . . . .
H9 H 0.6775 0.8147 0.2508 0.059 Uiso 1 1 calc R U . . .
C10 C 0.72719(6) 0.7037(4) 0.16973(14) 0.0645(5) Uani 1 1 d . . . . .
H10 H 0.7483 0.8191 0.1809 0.077 Uiso 1 1 calc R U . . .
C11 C 0.73817(6) 0.5376(4) 0.11217(14) 0.0659(6) Uani 1 1 d . . . . .
H11 H 0.7667 0.5396 0.0842 0.079 Uiso 1 1 calc R U . . .
C12 C 0.70671(6) 0.3672(3) 0.09577(13) 0.0625(5) Uani 1 1 d . . . . .
H12 H 0.7141 0.2536 0.0568 0.075 Uiso 1 1 calc R U . . .
C13 C 0.66397(6) 0.3642(3) 0.13714(11) 0.0490(4) Uani 1 1 d . . . . .
H13 H 0.6428 0.2491 0.1252 0.059 Uiso 1 1 calc R U . . .
O5 O 0.5000 0.8458(2) 0.2500 0.0392(4) Uani 1 2 d GS T P . .
H4 H 0.5477(8) 0.025(4) 0.2168(14) 0.077(7) Uiso 1 1 d . . . . .
H5 H 0.5116(7) 0.766(3) 0.2934(13) 0.062(6) Uiso 1 1 d . . . . .
H1 H 0.5298(6) 0.602(3) 0.4273(11) 0.053(5) Uiso 1 1 d D . . . .
H2 H 0.4770(8) 0.228(5) 0.4269(17) 0.123(12) Uiso 1 1 d D . . . .

loop_
_atom_site_aniso_label
_atom_site_aniso_U_11
_atom_site_aniso_U_22
_atom_site_aniso_U_33
_atom_site_aniso_U_23
_atom_site_aniso_U_13
_atom_site_aniso_U_12
O1 0.0439(6) 0.0339(5) 0.0349(5) 0.0011(4) 0.0180(4) 0.0041(4)
O2 0.0540(7) 0.0561(7) 0.0424(6) -0.0083(5) 0.0249(5) -0.0178(5)
O3 0.0415(5) 0.0338(5) 0.0353(5) -0.0030(4) 0.0056(4) 0.0034(4)
O4 0.0609(7) 0.0470(6) 0.0303(5) -0.0053(4) 0.0033(5) -0.0146(5)
C1 0.0302(6) 0.0343(7) 0.0255(6) -0.0025(5) 0.0058(5) -0.0018(5)
C2 0.0500(8) 0.0336(7) 0.0318(7) -0.0026(5) 0.0148(6) -0.0069(6)
C3 0.0691(11) 0.0493(9) 0.0287(7) 0.0092(6) 0.0057(7) -0.0014(8)
C4 0.0588(10) 0.0616(10) 0.0378(8) 0.0079(7) -0.0079(7) 0.0113(8)
C5 0.0315(7) 0.0549(9) 0.0383(8) 0.0017(7) -0.0022(6) 0.0030(6)
C6 0.0292(6) 0.0310(6) 0.0271(6) -0.0015(5) 0.0049(5) 0.0009(5)
C7 0.0315(6) 0.0345(7) 0.0340(7) 0.0027(5) 0.0096(5) 0.0012(5)
C8 0.0329(7) 0.0414(8) 0.0339(7) 0.0044(6) 0.0096(5) -0.0004(6)
C9 0.0438(8) 0.0521(9) 0.0539(9) -0.0071(7) 0.0149(7) -0.0110(7)
C10 0.0422(9) 0.0769(13) 0.0762(13) -0.0051(10) 0.0174(9) -0.0199(9)
C11 0.0382(8) 0.0887(14) 0.0738(12) -0.0012(11) 0.0280(8) -0.0049(9)
C12 0.0576(10) 0.0699(12) 0.0635(11) -0.0116(9) 0.0323(9) 0.0016(9)
C13 0.0459(9) 0.0525(9) 0.0505(9) -0.0071(7) 0.0203(7) -0.0065(7)
O5 0.0392(8) 0.0328(7) 0.0455(9) 0.000 0.0010(7) 0.000

loop_
_atom_type_symbol
_atom_type_description
_atom_type_scat_dispersion_real
_atom_type_scat_dispersion_imag
_atom_type_scat_source
C C 0.0033 0.0016 'International Tables Vol C Tables 4.2.6.8 and 6.1.1.4'
H H 0.0000 0.0000 'International Tables Vol C Tables 4.2.6.8 and 6.1.1.4'
O O 0.0106 0.0060 'International Tables Vol C Tables 4.2.6.8 and 6.1.1.4'

loop_
_geom_angle_atom_site_label_1
_geom_angle_atom_site_label_2
_geom_angle_atom_site_label_3
_geom_angle
_geom_angle_site_symmetry_1
_geom_angle_site_symmetry_3
_geom_angle_publ_flag
C1 O1 H1 109.7(14) . . ?
C2 O2 H2 110(2) . . ?
C6 O3 O4 109.39(9) . . ?
O3 O4 H4 98.4(14) . . ?
O1 C1 C2 111.23(10) . . ?
O1 C1 C6 108.49(10) . . ?
C2 C1 C6 112.14(11) . . ?
O1 C1 H1A 108.3 . . ?
C2 C1 H1A 108.3 . . ?
C6 C1 H1A 108.3 . . ?
O2 C2 C3 109.41(12) . . ?
O2 C2 C1 109.00(12) . . ?
C3 C2 C1 112.04(11) . . ?
O2 C2 H2A 108.8 . . ?
C3 C2 H2A 108.8 . . ?
C1 C2 H2A 108.8 . . ?
C2 C3 C4 109.63(12) . . ?
C2 C3 H3A 109.7 . . ?
C4 C3 H3A 109.7 . . ?
C2 C3 H3B 109.7 . . ?
C4 C3 H3B 109.7 . . ?
H3A C3 H3B 108.2 . . ?
C3 C4 C5 110.98(13) . . ?
C3 C4 H4A 109.4 . . ?
C5 C4 H4A 109.4 . . ?
C3 C4 H4B 109.4 . . ?
C5 C4 H4B 109.4 . . ?
H4A C4 H4B 108.0 . . ?
C4 C5 C6 113.62(12) . . ?
C4 C5 H5A 108.8 . . ?
C6 C5 H5A 108.8 . . ?
C4 C5 H5B 108.8 . . ?
C6 C5 H5B 108.8 . . ?
H5A C5 H5B 107.7 . . ?
O3 C6 C5 103.35(10) . . ?
O3 C6 C7 111.16(10) . . ?
C5 C6 C7 112.51(11) . . ?
O3 C6 C1 107.90(10) . . ?
C5 C6 C1 110.78(10) . . ?
C7 C6 C1 110.81(10) . . ?
C8 C7 C6 115.84(11) . . ?
C8 C7 H7A 108.3 . . ?
C6 C7 H7A 108.3 . . ?
C8 C7 H7B 108.3 . . ?
C6 C7 H7B 108.3 . . ?
H7A C7 H7B 107.4 . . ?
C13 C8 C9 118.40(13) . . ?
C13 C8 C7 121.98(13) . . ?
C9 C8 C7 119.59(13) . . ?
C8 C9 C10 120.79(16) . . ?
C8 C9 H9 119.6 . . ?
C10 C9 H9 119.6 . . ?
C11 C10 C9 120.29(17) . . ?
C11 C10 H10 119.9 . . ?
C9 C10 H10 119.9 . . ?
C10 C11 C12 119.62(15) . . ?
C10 C11 H11 120.2 . . ?
C12 C11 H11 120.2 . . ?
C11 C12 C13 120.33(17) . . ?
C11 C12 H12 119.8 . . ?
C13 C12 H12 119.8 . . ?
C8 C13 C12 120.57(15) . . ?
C8 C13 H13 119.7 . . ?
C12 C13 H13 119.7 . . ?

loop_
_geom_bond_atom_site_label_1
_geom_bond_atom_site_label_2
_geom_bond_distance
_geom_bond_site_symmetry_2
_geom_bond_publ_flag
O1 C1 1.4319(16) . ?
O1 H1 0.809(14) . ?
O2 C2 1.4419(17) . ?
O2 H2 0.814(17) . ?
O3 C6 1.4435(15) . ?
O3 O4 1.4679(14) . ?
O4 H4 0.89(2) . ?
C1 C2 1.5187(18) . ?
C1 C6 1.5428(16) . ?
C1 H1A 0.9800 . ?
C2 C3 1.506(2) . ?
C2 H2A 0.9800 . ?
C3 C4 1.523(2) . ?
C3 H3A 0.9700 . ?
C3 H3B 0.9700 . ?
C4 C5 1.525(2) . ?
C4 H4A 0.9700 . ?
C4 H4B 0.9700 . ?
C5 C6 1.5247(18) . ?
C5 H5A 0.9700 . ?
C5 H5B 0.9700 . ?
C6 C7 1.5333(17) . ?
C7 C8 1.5140(17) . ?
C7 H7A 0.9700 . ?
C7 H7B 0.9700 . ?
C8 C13 1.382(2) . ?
C8 C9 1.386(2) . ?
C9 C10 1.389(2) . ?
C9 H9 0.9300 . ?
C10 C11 1.366(3) . ?
C10 H10 0.9300 . ?
C11 C12 1.378(3) . ?
C11 H11 0.9300 . ?
C12 C13 1.389(2) . ?
C12 H12 0.9300 . ?
C13 H13 0.9300 . ?
O5 H5 0.854(19) . ?

loop_
_geom_torsion_atom_site_label_1
_geom_torsion_atom_site_label_2
_geom_torsion_atom_site_label_3
_geom_torsion_atom_site_label_4
_geom_torsion
_geom_torsion_site_symmetry_1
_geom_torsion_site_symmetry_2
_geom_torsion_site_symmetry_3
_geom_torsion_site_symmetry_4
_geom_torsion_publ_flag
O1 C1 C2 O2 55.32(14) . . . . ?
C6 C1 C2 O2 177.01(10) . . . . ?
O1 C1 C2 C3 -65.91(15) . . . . ?
C6 C1 C2 C3 55.77(15) . . . . ?
O2 C2 C3 C4 -179.79(12) . . . . ?
C1 C2 C3 C4 -58.79(16) . . . . ?
C2 C3 C4 C5 57.33(18) . . . . ?
C3 C4 C5 C6 -54.40(18) . . . . ?
O4 O3 C6 C5 -176.35(9) . . . . ?
O4 O3 C6 C7 -55.43(12) . . . . ?
O4 O3 C6 C1 66.27(11) . . . . ?
C4 C5 C6 O3 -65.32(14) . . . . ?
C4 C5 C6 C7 174.68(12) . . . . ?
C4 C5 C6 C1 50.02(16) . . . . ?
O1 C1 C6 O3 -174.32(10) . . . . ?
C2 C1 C6 O3 62.44(13) . . . . ?
O1 C1 C6 C5 73.21(13) . . . . ?
C2 C1 C6 C5 -50.03(15) . . . . ?
O1 C1 C6 C7 -52.40(13) . . . . ?
C2 C1 C6 C7 -175.64(11) . . . . ?
O3 C6 C7 C8 -60.17(15) . . . . ?
C5 C6 C7 C8 55.20(15) . . . . ?
C1 C6 C7 C8 179.84(11) . . . . ?
C6 C7 C8 C13 68.78(18) . . . . ?
C6 C7 C8 C9 -113.30(15) . . . . ?
C13 C8 C9 C10 -0.2(3) . . . . ?
C7 C8 C9 C10 -178.20(16) . . . . ?
C8 C9 C10 C11 -0.1(3) . . . . ?
C9 C10 C11 C12 0.1(3) . . . . ?
C10 C11 C12 C13 0.2(3) . . . . ?
C9 C8 C13 C12 0.5(3) . . . . ?
C7 C8 C13 C12 178.48(15) . . . . ?
C11 C12 C13 C8 -0.6(3) . . . . ?
